data_4307910
loop_
_publ_author_name
'Yulia Yu. Scaffidi-Domianello'
'Alexey A. Nazarov'
'Matti Haukka'
'Markus Galanski'
'Bernhard K. Keppler'
'Jacob Schneider'
'Pingwu Du'
'Richard Eisenberg'
'Vadim Yu. Kukushkin'

_publ_section_title
;
First Example of the Solid-State Thermal Cyclometalation of Ligated
Benzophenone Imine Giving Novel Luminescent Platinum(II) Species
;
_journal_name_full 'Inorganic Chemistry'
_journal_page_first 4469
_journal_page_last 4482
_journal_paper_doi 10.1021/ic062414k
_journal_volume 46
_journal_year 2007
_chemical_absolute_configuration unk
_chemical_formula_moiety 'C17 H18 Cl N O Pt S'
_chemical_formula_sum 'C17 H18 Cl N O Pt S'
_chemical_formula_weight 514.92
_chemical_name_systematic
; 
 ? 
;
_space_group_IT_number 4
_symmetry_cell_setting monoclinic
_symmetry_space_group_name_Hall 'P 2yb'
_symmetry_space_group_name_H-M 'P 1 21 1'
_atom_sites_solution_hydrogens geom
_atom_sites_solution_primary direct
_atom_sites_solution_secondary difmap
_audit_creation_method SHELXL-97
_cell_angle_alpha 90.00
_cell_angle_beta 99.749(9)
_cell_angle_gamma 90.00
_cell_formula_units_Z 8
_cell_length_a 10.38390(10)
_cell_length_b 24.3071(4)
_cell_length_c 13.4799(2)
_cell_measurement_reflns_used 54166
_cell_measurement_temperature 120(2)
_cell_measurement_theta_max 27.52
_cell_measurement_theta_min 2.45
_cell_volume 3353.23(12)
_computing_cell_refinement 'Denzo/Scalepack (Otwinowski & Minor, 1997)'
_computing_data_collection 'Collect (Nonius BV, 1997-2000)'
_computing_data_reduction 'Denzo/Scalepack (Otwinowski & Minor, 1997)'
_computing_molecular_graphics 'Diamond v.3.1b (Crystal Impact GbR, 2006)'
_computing_publication_material 'SHELXL-97 (Sheldrick, 1997)'
_computing_structure_refinement 'SHELXL-97 (Sheldrick, 1997)'
_computing_structure_solution 'SHELXS-97 (Sheldrick, 1997)'
_diffrn_ambient_temperature 120(2)
_diffrn_detector_area_resol_mean 9
_diffrn_measured_fraction_theta_full 0.995
_diffrn_measured_fraction_theta_max 0.995
_diffrn_measurement_device '95mm CCD camera on \k-goniostat'
_diffrn_measurement_device_type KappaCCD
_diffrn_measurement_method '\f scans and \w scans with \k offset'
_diffrn_radiation_monochromator 'horizonally mounted graphite crystal'
_diffrn_radiation_source 'fine-focus sealed tube'
_diffrn_radiation_type MoK\a
_diffrn_radiation_wavelength 0.71073
_diffrn_reflns_av_R_equivalents 0.0312
_diffrn_reflns_av_sigmaI/netI 0.0397
_diffrn_reflns_limit_h_max 13
_diffrn_reflns_limit_h_min -13
_diffrn_reflns_limit_k_max 31
_diffrn_reflns_limit_k_min -31
_diffrn_reflns_limit_l_max 17
_diffrn_reflns_limit_l_min -17
_diffrn_reflns_number 54166
_diffrn_reflns_theta_full 27.52
_diffrn_reflns_theta_max 27.52
_diffrn_reflns_theta_min 2.45
_exptl_absorpt_coefficient_mu 8.653
_exptl_absorpt_correction_T_max 0.5747
_exptl_absorpt_correction_T_min 0.2530
_exptl_absorpt_correction_type multi-scan
_exptl_absorpt_process_details 'SADABS v.2.10 (Sheldrick, 2003)'
_exptl_crystal_colour yellow
_exptl_crystal_density_diffrn 2.040
_exptl_crystal_density_method 'not measured'
_exptl_crystal_description plate
_exptl_crystal_F_000 1968
_exptl_crystal_size_max 0.22
_exptl_crystal_size_mid 0.16
_exptl_crystal_size_min 0.07
_refine_diff_density_max 2.465
_refine_diff_density_min -1.266
_refine_diff_density_rms 0.124
_refine_ls_abs_structure_details 'Flack H D (1983), Acta Cryst. A39, 876-881'
_refine_ls_abs_structure_Flack 0.192(3)
_refine_ls_extinction_method none
_refine_ls_goodness_of_fit_ref 1.029
_refine_ls_hydrogen_treatment constr
_refine_ls_matrix_type full
_refine_ls_number_parameters 801
_refine_ls_number_reflns 15058
_refine_ls_number_restraints 4
_refine_ls_restrained_S_all 1.033
_refine_ls_R_factor_all 0.0266
_refine_ls_R_factor_gt 0.0231
_refine_ls_shift/su_max 0.003
_refine_ls_shift/su_mean 0.000
_refine_ls_structure_factor_coef Fsqd
_refine_ls_weighting_details 'calc w=1/[\s^2^(Fo^2^)+(0.0226P)^2^+0.0000P] where P=(Fo^2^+2Fc^2^)/3'
_refine_ls_weighting_scheme calc
_refine_ls_wR_factor_gt 0.0474
_refine_ls_wR_factor_ref 0.0484
_reflns_number_gt 14125
_reflns_number_total 15058
_reflns_threshold_expression >2sigma(I)
_cod_data_source_file ic062414k-file007_5.cif
_cod_data_source_block struct_10
_cod_original_cell_volume 3353.23(8)
_cod_original_sg_symbol_Hall '-P yb'
_cod_original_sg_symbol_H-M 'P 21'
_cod_database_code 4307910

loop_
_symmetry_equiv_pos_as_xyz
'x, y, z'
'-x, y+1/2, -z'

loop_
_atom_site_label
_atom_site_type_symbol
_atom_site_fract_x
_atom_site_fract_y
_atom_site_fract_z
_atom_site_U_iso_or_equiv
_atom_site_adp_type
_atom_site_occupancy
_atom_site_symmetry_multiplicity
_atom_site_calc_flag
_atom_site_refinement_flags
_atom_site_disorder_assembly
_atom_site_disorder_group
Pt1 Pt 0.984479(17) 0.350428(7) 0.355347(12) 0.01542(4) Uani 1 1 d . . .
Cl1 Cl 0.87156(11) 0.31944(5) 0.48564(8) 0.0212(3) Uani 1 1 d . . .
S1 S 1.01830(12) 0.43011(5) 0.43382(9) 0.0176(3) Uani 1 1 d . . .
O1 O 1.1051(3) 0.47295(14) 0.4036(2) 0.0235(8) Uani 1 1 d . . .
N1 N 0.9407(4) 0.28022(17) 0.2769(3) 0.0186(9) Uani 1 1 d . . .
H1 H 0.8982 0.2534 0.3009 0.022 Uiso 1 1 calc R . .
C1 C 0.9772(4) 0.2760(2) 0.1896(3) 0.0170(10) Uani 1 1 d . . .
C2 C 0.9407(5) 0.2274(2) 0.1257(3) 0.0184(11) Uani 1 1 d . . .
C3 C 0.8940(5) 0.2329(2) 0.0224(3) 0.0222(11) Uani 1 1 d . . .
H3 H 0.8844 0.2686 -0.0068 0.027 Uiso 1 1 calc R . .
C4 C 0.8616(5) 0.1871(2) -0.0377(3) 0.0254(12) Uani 1 1 d . . .
H4 H 0.8276 0.1914 -0.1073 0.030 Uiso 1 1 calc R . .
C5 C 0.8789(5) 0.1344(2) 0.0040(4) 0.0279(13) Uani 1 1 d . . .
H5 H 0.8591 0.1028 -0.0373 0.034 Uiso 1 1 calc R . .
C6 C 0.9257(5) 0.1285(2) 0.1072(4) 0.0250(12) Uani 1 1 d . . .
H6 H 0.9370 0.0929 0.1363 0.030 Uiso 1 1 calc R . .
C7 C 0.9554(5) 0.1746(2) 0.1666(3) 0.0191(10) Uani 1 1 d . . .
H7 H 0.9864 0.1702 0.2366 0.023 Uiso 1 1 calc R . .
C8 C 1.0577(4) 0.3214(2) 0.1654(3) 0.0159(10) Uani 1 1 d . . .
C9 C 1.1200(4) 0.3221(2) 0.0819(3) 0.0204(11) Uani 1 1 d . . .
H9 H 1.1048 0.2934 0.0334 0.024 Uiso 1 1 calc R . .
C10 C 1.2051(5) 0.3651(2) 0.0695(3) 0.0248(12) Uani 1 1 d . . .
H10 H 1.2486 0.3657 0.0129 0.030 Uiso 1 1 calc R . .
C11 C 1.2251(4) 0.4063(2) 0.1392(4) 0.0239(12) Uani 1 1 d . . .
H11 H 1.2835 0.4353 0.1307 0.029 Uiso 1 1 calc R . .
C12 C 1.1615(4) 0.4067(2) 0.2232(3) 0.0210(11) Uani 1 1 d . . .
H12 H 1.1758 0.4362 0.2700 0.025 Uiso 1 1 calc R . .
C13 C 1.0774(4) 0.3640(2) 0.2379(3) 0.0154(10) Uani 1 1 d . . .
C14 C 0.8655(5) 0.4628(2) 0.4385(4) 0.0235(12) Uani 1 1 d . . .
H14A H 0.8410 0.4878 0.3805 0.028 Uiso 1 1 calc R . .
H14B H 0.7954 0.4352 0.4383 0.028 Uiso 1 1 calc R . .
C15 C 0.8884(5) 0.4945(2) 0.5361(4) 0.0281(12) Uani 1 1 d . . .
H15A H 0.8045 0.5074 0.5534 0.034 Uiso 1 1 calc R . .
H15B H 0.9449 0.5268 0.5309 0.034 Uiso 1 1 calc R . .
C16 C 0.9558(5) 0.4541(2) 0.6157(4) 0.0235(12) Uani 1 1 d . . .
H16A H 0.8915 0.4274 0.6337 0.028 Uiso 1 1 calc R . .
H16B H 0.9953 0.4741 0.6772 0.028 Uiso 1 1 calc R . .
C17 C 1.0628(5) 0.4238(2) 0.5698(3) 0.0223(11) Uani 1 1 d . . .
H17A H 1.0668 0.3845 0.5899 0.027 Uiso 1 1 calc R . .
H17B H 1.1493 0.4407 0.5933 0.027 Uiso 1 1 calc R . .
Pt1B Pt 0.567742(16) 0.170740(7) 0.389203(13) 0.01504(4) Uani 1 1 d . . .
Cl1B Cl 0.79127(11) 0.17326(5) 0.36815(8) 0.0212(2) Uani 1 1 d . . .
S1B S 0.54625(12) 0.09029(5) 0.31254(9) 0.0170(3) Uani 1 1 d . . .
O1B O 0.4265(3) 0.05698(14) 0.3055(3) 0.0224(8) Uani 1 1 d . . .
N1B N 0.5845(4) 0.24693(17) 0.4491(3) 0.0166(9) Uani 1 1 d . . .
H1B H 0.6611 0.2633 0.4627 0.020 Uiso 1 1 calc R . .
C1B C 0.4818(4) 0.2707(2) 0.4666(3) 0.0141(10) Uani 1 1 d . . .
C2B C 0.4847(5) 0.3299(2) 0.4948(4) 0.0191(11) Uani 1 1 d . . .
C3B C 0.3989(5) 0.3666(2) 0.4426(4) 0.0254(11) Uani 1 1 d . . .
H3B H 0.3299 0.3537 0.3926 0.030 Uiso 1 1 calc R . .
C4B C 0.4121(5) 0.4225(2) 0.4623(4) 0.0328(14) Uani 1 1 d . . .
H4B H 0.3526 0.4479 0.4259 0.039 Uiso 1 1 calc R . .
C5B C 0.5139(5) 0.4411(2) 0.5363(4) 0.0312(13) Uani 1 1 d . . .
H5B H 0.5255 0.4794 0.5484 0.037 Uiso 1 1 calc R . .
C6B C 0.5971(5) 0.4041(2) 0.5915(4) 0.0252(12) Uani 1 1 d . . .
H6B H 0.6634 0.4167 0.6440 0.030 Uiso 1 1 calc R . .
C7B C 0.5842(4) 0.3492(2) 0.5707(3) 0.0202(11) Uani 1 1 d . . .
H7B H 0.6429 0.3238 0.6080 0.024 Uiso 1 1 calc R . .
C8B C 0.3658(4) 0.2356(2) 0.4533(3) 0.0157(10) Uani 1 1 d . . .
C9B C 0.2451(4) 0.2516(2) 0.4791(3) 0.0195(11) Uani 1 1 d . . .
H9B H 0.2342 0.2878 0.5030 0.023 Uiso 1 1 calc R . .
C10B C 0.1428(5) 0.2146(2) 0.4695(3) 0.0216(11) Uani 1 1 d . . .
H10B H 0.0612 0.2248 0.4869 0.026 Uiso 1 1 calc R . .
C11B C 0.1616(4) 0.1617(2) 0.4338(3) 0.0211(11) Uani 1 1 d . . .
H11B H 0.0919 0.1359 0.4276 0.025 Uiso 1 1 calc R . .
C12B C 0.2805(4) 0.1458(2) 0.4069(3) 0.0194(10) Uani 1 1 d . . .
H12B H 0.2900 0.1097 0.3818 0.023 Uiso 1 1 calc R . .
C13B C 0.3854(4) 0.1825(2) 0.4167(3) 0.0161(10) Uani 1 1 d . . .
C14B C 0.5859(5) 0.0980(2) 0.1877(4) 0.0228(12) Uani 1 1 d . . .
H14C H 0.5060 0.1029 0.1369 0.027 Uiso 1 1 calc R . .
H14D H 0.6445 0.1299 0.1846 0.027 Uiso 1 1 calc R . .
C15B C 0.6551(5) 0.0437(2) 0.1711(4) 0.0253(12) Uani 1 1 d . . .
H15C H 0.5921 0.0128 0.1622 0.030 Uiso 1 1 calc R . .
H15D H 0.6979 0.0461 0.1110 0.030 Uiso 1 1 calc R . .
C16B C 0.7557(5) 0.0360(2) 0.2659(4) 0.0269(12) Uani 1 1 d . . .
H16C H 0.8274 0.0630 0.2679 0.032 Uiso 1 1 calc R . .
H16D H 0.7933 -0.0015 0.2678 0.032 Uiso 1 1 calc R . .
C17B C 0.6838(5) 0.0448(2) 0.3554(4) 0.0236(11) Uani 1 1 d . . .
H17C H 0.7432 0.0617 0.4125 0.028 Uiso 1 1 calc R . .
H17D H 0.6525 0.0092 0.3779 0.028 Uiso 1 1 calc R . .
Pt1C Pt 0.922981(16) 0.367663(6) 0.827978(12) 0.01353(4) Uani 1 1 d . . .
Cl1C Cl 0.69901(11) 0.36639(5) 0.84647(8) 0.0207(2) Uani 1 1 d . . .
S1C S 0.94081(11) 0.45125(5) 0.89557(9) 0.0157(2) Uani 1 1 d . . .
O1C O 1.0584(3) 0.48523(15) 0.8965(2) 0.0233(8) Uani 1 1 d . . .
N1C N 0.9042(4) 0.29116(16) 0.7701(3) 0.0159(8) Uani 1 1 d . . .
H1C H 0.8278 0.2746 0.7583 0.019 Uiso 1 1 calc R . .
C1C C 1.0099(5) 0.2670(2) 0.7508(3) 0.0167(11) Uani 1 1 d . . .
C2C C 1.0063(4) 0.2089(2) 0.7214(3) 0.0155(10) Uani 1 1 d . . .
C3C C 1.0949(5) 0.1720(2) 0.7763(4) 0.0225(11) Uani 1 1 d . . .
H3C H 1.1631 0.1853 0.8265 0.027 Uiso 1 1 calc R . .
C4C C 1.0826(5) 0.1164(2) 0.7570(4) 0.0290(13) Uani 1 1 d . . .
H4C H 1.1406 0.0914 0.7961 0.035 Uiso 1 1 calc R . .
C5C C 0.9870(5) 0.0965(2) 0.6814(4) 0.0263(12) Uani 1 1 d . . .
H5C H 0.9796 0.0582 0.6683 0.032 Uiso 1 1 calc R . .
C6C C 0.9018(5) 0.1332(2) 0.6247(4) 0.0281(13) Uani 1 1 d . . .
H6C H 0.8375 0.1198 0.5715 0.034 Uiso 1 1 calc R . .
C7C C 0.9095(5) 0.1890(2) 0.6447(3) 0.0204(11) Uani 1 1 d . . .
H7C H 0.8495 0.2137 0.6067 0.024 Uiso 1 1 calc R . .
C8C C 1.1242(4) 0.3025(2) 0.7631(3) 0.0168(10) Uani 1 1 d . . .
C9C C 1.2438(4) 0.2871(2) 0.7355(3) 0.0204(11) Uani 1 1 d . . .
H9C H 1.2549 0.2512 0.7106 0.025 Uiso 1 1 calc R . .
C10C C 1.3444(5) 0.3244(2) 0.7446(3) 0.0206(11) Uani 1 1 d . . .
H10C H 1.4247 0.3144 0.7246 0.025 Uiso 1 1 calc R . .
C11C C 1.3295(4) 0.3760(2) 0.7826(3) 0.0205(11) Uani 1 1 d . . .
H11C H 1.4001 0.4014 0.7892 0.025 Uiso 1 1 calc R . .
C12C C 1.2112(4) 0.3919(2) 0.8117(3) 0.0173(10) Uani 1 1 d . . .
H12C H 1.2033 0.4277 0.8383 0.021 Uiso 1 1 calc R . .
C13C C 1.1056(4) 0.3559(2) 0.8023(3) 0.0146(10) Uani 1 1 d . . .
C14C C 0.8014(4) 0.4939(2) 0.8431(3) 0.0192(10) Uani 1 1 d . . .
H14E H 0.8315 0.5293 0.8188 0.023 Uiso 1 1 calc R . .
H14F H 0.7469 0.4749 0.7860 0.023 Uiso 1 1 calc R . .
C15C C 0.7225(5) 0.5039(2) 0.9285(3) 0.0233(11) Uani 1 1 d . . .
H15E H 0.6780 0.5400 0.9198 0.028 Uiso 1 1 calc R . .
H15F H 0.6556 0.4749 0.9285 0.028 Uiso 1 1 calc R . .
C16C C 0.8207(5) 0.5026(2) 1.0273(4) 0.0264(12) Uani 1 1 d . . .
H16E H 0.7751 0.5015 1.0860 0.032 Uiso 1 1 calc R . .
H16F H 0.8785 0.5353 1.0331 0.032 Uiso 1 1 calc R . .
C17C C 0.8992(5) 0.4496(2) 1.0201(4) 0.0221(12) Uani 1 1 d . . .
H17E H 0.8457 0.4167 1.0288 0.027 Uiso 1 1 calc R . .
H17F H 0.9789 0.4490 1.0721 0.027 Uiso 1 1 calc R . .
Pt1D Pt 0.505629(17) 0.193730(7) 0.866281(12) 0.01565(5) Uani 1 1 d . . .
Cl1D Cl 0.61571(11) 0.22046(5) 0.73126(8) 0.0203(2) Uani 1 1 d . . .
S1D S 0.47040(12) 0.11200(5) 0.79444(9) 0.0192(3) Uani 1 1 d . B .
O1D O 0.4019(4) 0.06783(15) 0.8391(2) 0.0264(8) Uani 1 1 d . . .
N1D N 0.5530(4) 0.26502(17) 0.9407(3) 0.0186(9) Uani 1 1 d . . .
H1D H 0.5959 0.2910 0.9145 0.022 Uiso 1 1 calc R . .
C1D C 0.5189(5) 0.2715(2) 1.0272(4) 0.0161(11) Uani 1 1 d . . .
C2D C 0.5534(5) 0.3221(2) 1.0891(3) 0.0172(11) Uani 1 1 d . . .
C3D C 0.6061(5) 0.3166(2) 1.1933(4) 0.0266(12) Uani 1 1 d . . .
H3D H 0.6220 0.2812 1.2226 0.032 Uiso 1 1 calc R . .
C4D C 0.6335(5) 0.3630(3) 1.2505(4) 0.0307(13) Uani 1 1 d . . .
H4D H 0.6680 0.3597 1.3202 0.037 Uiso 1 1 calc R . .
C5D C 0.6114(5) 0.4144(2) 1.2082(4) 0.0290(13) Uani 1 1 d . . .
H5D H 0.6298 0.4462 1.2491 0.035 Uiso 1 1 calc R . .
C6D C 0.5628(5) 0.4201(2) 1.1067(4) 0.0268(12) Uani 1 1 d . . .
H6D H 0.5487 0.4557 1.0777 0.032 Uiso 1 1 calc R . .
C7D C 0.5347(5) 0.3735(2) 1.0473(4) 0.0211(11) Uani 1 1 d . . .
H7D H 0.5023 0.3772 0.9774 0.025 Uiso 1 1 calc R . .
C8D C 0.4351(4) 0.2281(2) 1.0544(3) 0.0164(10) Uani 1 1 d . . .
C9D C 0.3699(5) 0.2302(2) 1.1378(4) 0.0221(11) Uani 1 1 d . . .
H9D H 0.3872 0.2595 1.1848 0.027 Uiso 1 1 calc R . .
C10D C 0.2816(4) 0.1902(2) 1.1514(3) 0.0195(11) Uani 1 1 d . . .
H10D H 0.2389 0.1911 1.2084 0.023 Uiso 1 1 calc R . .
C11D C 0.2553(4) 0.1483(2) 1.0807(3) 0.0225(11) Uani 1 1 d . . .
H11D H 0.1924 0.1210 1.0890 0.027 Uiso 1 1 calc R . .
C12D C 0.3193(4) 0.1453(2) 0.9978(3) 0.0177(11) Uani 1 1 d . . .
H12D H 0.3001 0.1160 0.9510 0.021 Uiso 1 1 calc R . .
C13D C 0.4112(5) 0.1848(2) 0.9829(3) 0.0187(11) Uani 1 1 d . . .
C14D C 0.6250(6) 0.0822(3) 0.7716(5) 0.0390(16) Uani 1 1 d D . .
H14G H 0.6835 0.1118 0.7552 0.047 Uiso 1 1 calc R A 1
H14H H 0.6691 0.0631 0.8330 0.047 Uiso 1 1 calc R A 1
C15D C 0.5993(10) 0.0434(5) 0.6885(8) 0.0277(18) Uani 0.489(7) 1 d PD B 1
H15G H 0.5502 0.0106 0.7047 0.033 Uiso 0.489(7) 1 calc PR B 1
H15H H 0.6798 0.0319 0.6638 0.033 Uiso 0.489(7) 1 calc PR B 1
C16D C 0.5130(13) 0.0841(5) 0.6147(8) 0.025(2) Uani 0.489(7) 1 d PD B 1
H16G H 0.4708 0.0632 0.5548 0.030 Uiso 0.489(7) 1 calc PR B 1
H16H H 0.5707 0.1120 0.5916 0.030 Uiso 0.489(7) 1 calc PR B 1
C17D C 0.4036(6) 0.1145(2) 0.6623(4) 0.0315(13) Uani 1 1 d D . .
H17G H 0.3191 0.0948 0.6473 0.038 Uiso 1 1 calc R B 1
H17H H 0.3917 0.1529 0.6380 0.038 Uiso 1 1 calc R B 1
C15F C 0.5970(10) 0.0765(5) 0.6479(7) 0.0277(18) Uani 0.511(7) 1 d PD B 2
H15I H 0.6276 0.1101 0.6177 0.033 Uiso 0.511(7) 1 calc PR B 2
H15J H 0.6467 0.0448 0.6277 0.033 Uiso 0.511(7) 1 calc PR B 2
C16F C 0.4467(11) 0.0679(4) 0.6070(8) 0.025(2) Uani 0.511(7) 1 d PD B 2
H16I H 0.4245 0.0725 0.5331 0.030 Uiso 0.511(7) 1 calc PR B 2
H16J H 0.4138 0.0322 0.6275 0.030 Uiso 0.511(7) 1 calc PR B 2

loop_
_atom_site_aniso_label
_atom_site_aniso_U_11
_atom_site_aniso_U_22
_atom_site_aniso_U_33
_atom_site_aniso_U_23
_atom_site_aniso_U_13
_atom_site_aniso_U_12
Pt1 0.01616(9) 0.01473(10) 0.01578(8) 0.00186(7) 0.00390(7) -0.00038(8)
Cl1 0.0246(6) 0.0213(7) 0.0199(6) -0.0012(5) 0.0103(5) -0.0043(5)
S1 0.0189(6) 0.0163(7) 0.0180(6) 0.0025(5) 0.0044(5) 0.0011(5)
O1 0.0243(18) 0.0154(19) 0.0321(19) 0.0043(15) 0.0083(15) -0.0058(15)
N1 0.021(2) 0.018(2) 0.018(2) 0.0000(18) 0.0049(17) 0.0044(18)
C1 0.014(2) 0.019(3) 0.016(2) 0.002(2) -0.0007(19) 0.003(2)
C2 0.020(3) 0.023(3) 0.015(2) 0.001(2) 0.0087(19) 0.001(2)
C3 0.023(3) 0.028(3) 0.016(2) 0.001(2) 0.002(2) 0.001(2)
C4 0.021(3) 0.038(4) 0.017(2) -0.001(2) 0.002(2) -0.006(2)
C5 0.025(3) 0.031(3) 0.029(3) -0.013(2) 0.007(2) -0.010(2)
C6 0.020(3) 0.024(3) 0.034(3) 0.001(2) 0.014(2) -0.003(2)
C7 0.022(3) 0.020(3) 0.017(2) 0.000(2) 0.0060(19) -0.001(2)
C8 0.014(2) 0.022(3) 0.012(2) 0.0043(19) 0.0034(18) 0.005(2)
C9 0.017(2) 0.027(3) 0.018(2) -0.001(2) 0.0046(19) 0.005(2)
C10 0.022(3) 0.038(3) 0.014(2) 0.006(2) 0.0021(19) 0.001(2)
C11 0.015(2) 0.032(3) 0.025(3) 0.009(2) 0.003(2) -0.006(2)
C12 0.019(3) 0.027(3) 0.016(2) 0.006(2) 0.000(2) 0.002(2)
C13 0.013(2) 0.016(3) 0.016(2) -0.001(2) 0.0014(17) 0.003(2)
C14 0.023(3) 0.024(3) 0.025(3) -0.002(2) 0.005(2) 0.004(2)
C15 0.034(3) 0.012(3) 0.037(3) -0.005(2) 0.001(2) -0.003(2)
C16 0.030(3) 0.024(3) 0.017(2) -0.008(2) 0.007(2) -0.007(2)
C17 0.021(3) 0.021(3) 0.022(3) 0.001(2) -0.003(2) -0.005(2)
Pt1B 0.01466(9) 0.01362(9) 0.01714(8) -0.00031(7) 0.00357(7) -0.00004(7)
Cl1B 0.0161(6) 0.0196(6) 0.0292(6) -0.0038(5) 0.0070(5) -0.0023(5)
S1B 0.0162(6) 0.0133(6) 0.0212(6) -0.0015(5) 0.0023(5) -0.0008(5)
O1B 0.0158(17) 0.018(2) 0.0351(19) -0.0037(16) 0.0078(14) -0.0051(14)
N1B 0.014(2) 0.016(2) 0.020(2) -0.0038(17) 0.0027(16) 0.0005(17)
C1B 0.015(2) 0.015(3) 0.012(2) 0.0011(19) 0.0003(18) 0.001(2)
C2B 0.020(3) 0.015(3) 0.026(3) 0.000(2) 0.014(2) 0.004(2)
C3B 0.021(3) 0.020(3) 0.033(3) 0.002(2) 0.000(2) -0.001(2)
C4B 0.029(3) 0.020(3) 0.049(3) 0.000(3) 0.006(3) 0.007(2)
C5B 0.032(3) 0.015(3) 0.051(3) -0.012(3) 0.020(3) -0.003(2)
C6B 0.027(3) 0.026(3) 0.024(3) -0.010(2) 0.008(2) -0.008(2)
C7B 0.017(2) 0.024(3) 0.020(2) 0.005(2) 0.0058(19) -0.001(2)
C8B 0.019(2) 0.015(3) 0.013(2) 0.0003(19) 0.0023(18) -0.001(2)
C9B 0.018(2) 0.020(3) 0.020(2) 0.002(2) 0.002(2) 0.005(2)
C10B 0.015(2) 0.030(3) 0.021(2) 0.005(2) 0.0047(19) 0.004(2)
C11B 0.018(2) 0.023(3) 0.024(2) 0.001(2) 0.0063(19) -0.009(2)
C12B 0.016(2) 0.018(3) 0.025(2) -0.001(2) 0.0029(19) -0.003(2)
C13B 0.013(2) 0.024(3) 0.012(2) 0.0041(19) 0.0014(17) 0.001(2)
C14B 0.026(3) 0.024(3) 0.019(2) -0.003(2) 0.004(2) 0.001(2)
C15B 0.025(3) 0.025(3) 0.027(3) -0.004(2) 0.008(2) 0.003(2)
C16B 0.024(3) 0.029(3) 0.028(3) 0.004(2) 0.007(2) 0.011(2)
C17B 0.028(3) 0.018(3) 0.024(2) 0.000(2) 0.003(2) 0.004(2)
Pt1C 0.01432(9) 0.01069(9) 0.01642(8) 0.00021(7) 0.00499(7) 0.00046(7)
Cl1C 0.0165(6) 0.0163(6) 0.0315(6) -0.0016(5) 0.0105(5) -0.0016(5)
S1C 0.0176(6) 0.0107(6) 0.0195(5) -0.0016(5) 0.0054(5) 0.0002(5)
O1C 0.0232(19) 0.0165(19) 0.0322(19) -0.0055(15) 0.0108(15) -0.0053(15)
N1C 0.016(2) 0.012(2) 0.020(2) -0.0027(17) 0.0047(16) -0.0023(18)
C1C 0.024(3) 0.019(3) 0.007(2) 0.004(2) 0.0021(19) 0.002(2)
C2C 0.015(2) 0.018(3) 0.015(2) 0.000(2) 0.0039(18) -0.001(2)
C3C 0.029(3) 0.010(2) 0.029(3) 0.001(2) 0.005(2) 0.002(2)
C4C 0.027(3) 0.020(3) 0.039(3) 0.008(3) 0.003(2) 0.006(2)
C5C 0.034(3) 0.013(3) 0.033(3) -0.005(2) 0.010(2) -0.002(2)
C6C 0.029(3) 0.025(3) 0.032(3) -0.011(3) 0.007(2) -0.013(3)
C7C 0.026(3) 0.020(3) 0.016(2) -0.004(2) 0.004(2) 0.003(2)
C8C 0.017(2) 0.020(3) 0.012(2) 0.003(2) -0.0001(18) 0.002(2)
C9C 0.022(3) 0.020(3) 0.020(2) -0.002(2) 0.006(2) -0.001(2)
C10C 0.017(2) 0.024(3) 0.023(2) 0.003(2) 0.009(2) 0.001(2)
C11C 0.014(2) 0.028(3) 0.018(2) 0.005(2) 0.0008(19) -0.005(2)
C12C 0.017(2) 0.018(3) 0.017(2) 0.003(2) 0.0041(19) 0.000(2)
C13C 0.018(2) 0.014(3) 0.012(2) 0.002(2) 0.0040(18) 0.003(2)
C14C 0.022(2) 0.012(2) 0.024(2) 0.003(2) 0.0040(19) 0.002(2)
C15C 0.023(3) 0.019(3) 0.027(3) -0.004(2) 0.002(2) 0.002(2)
C16C 0.023(3) 0.022(3) 0.036(3) -0.017(2) 0.011(2) 0.004(2)
C17C 0.025(3) 0.022(3) 0.019(2) -0.003(2) 0.003(2) 0.001(2)
Pt1D 0.01652(9) 0.01362(10) 0.01740(9) 0.00145(7) 0.00460(7) -0.00139(7)
Cl1D 0.0225(6) 0.0194(6) 0.0207(6) -0.0002(5) 0.0084(5) -0.0036(5)
S1D 0.0204(6) 0.0149(6) 0.0233(6) -0.0004(5) 0.0064(5) -0.0024(5)
O1D 0.036(2) 0.0153(19) 0.0301(19) -0.0025(15) 0.0119(16) -0.0063(16)
N1D 0.021(2) 0.018(2) 0.018(2) -0.0020(18) 0.0079(17) -0.0076(18)
C1D 0.009(2) 0.015(3) 0.024(3) 0.001(2) 0.0008(19) 0.004(2)
C2D 0.012(2) 0.020(3) 0.019(2) -0.006(2) 0.0018(19) -0.003(2)
C3D 0.021(3) 0.030(3) 0.028(3) 0.003(2) 0.004(2) 0.004(2)
C4D 0.027(3) 0.038(4) 0.024(2) -0.011(3) -0.002(2) -0.007(3)
C5D 0.023(3) 0.027(3) 0.038(3) -0.011(3) 0.008(2) -0.003(2)
C6D 0.024(3) 0.027(3) 0.031(3) -0.008(2) 0.009(2) -0.005(2)
C7D 0.017(2) 0.026(3) 0.024(2) -0.001(2) 0.010(2) -0.001(2)
C8D 0.018(2) 0.018(3) 0.013(2) 0.0026(19) 0.0029(18) 0.003(2)
C9D 0.021(3) 0.020(3) 0.024(3) 0.002(2) -0.001(2) 0.000(2)
C10D 0.018(2) 0.024(3) 0.018(2) 0.004(2) 0.0063(19) 0.003(2)
C11D 0.017(2) 0.025(3) 0.025(3) 0.013(2) 0.004(2) 0.000(2)
C12D 0.014(2) 0.019(3) 0.019(2) 0.003(2) 0.0005(19) -0.004(2)
C13D 0.020(3) 0.014(3) 0.020(2) 0.006(2) -0.001(2) 0.006(2)
C14D 0.030(3) 0.020(3) 0.070(4) 0.003(3) 0.019(3) 0.005(3)
C15D 0.022(4) 0.031(5) 0.034(5) 0.003(4) 0.015(4) -0.005(4)
C16D 0.047(7) 0.011(5) 0.020(3) -0.005(3) 0.012(5) -0.008(4)
C17D 0.047(3) 0.024(3) 0.022(3) 0.000(2) 0.000(2) -0.009(3)
C15F 0.022(4) 0.031(5) 0.034(5) 0.003(4) 0.015(4) -0.005(4)
C16F 0.047(7) 0.011(5) 0.020(3) -0.005(3) 0.012(5) -0.008(4)

loop_
_atom_type_symbol
_atom_type_description
_atom_type_scat_dispersion_real
_atom_type_scat_dispersion_imag
_atom_type_scat_source
C C 0.0033 0.0016 'International Tables Vol C Tables 4.2.6.8 and 6.1.1.4'
H H 0.0000 0.0000 'International Tables Vol C Tables 4.2.6.8 and 6.1.1.4'
N N 0.0061 0.0033 'International Tables Vol C Tables 4.2.6.8 and 6.1.1.4'
O O 0.0106 0.0060 'International Tables Vol C Tables 4.2.6.8 and 6.1.1.4'
S S 0.1246 0.1234 'International Tables Vol C Tables 4.2.6.8 and 6.1.1.4'
Cl Cl 0.1484 0.1585 'International Tables Vol C Tables 4.2.6.8 and 6.1.1.4'
Pt Pt -1.7033 8.3905 'International Tables Vol C Tables 4.2.6.8 and 6.1.1.4'

loop_
_geom_angle_atom_site_label_1
_geom_angle_atom_site_label_2
_geom_angle_atom_site_label_3
_geom_angle
_geom_angle_site_symmetry_1
_geom_angle_site_symmetry_3
_geom_angle_publ_flag
C13 Pt1 N1 79.73(18) . . ?
C13 Pt1 S1 100.06(14) . . ?
N1 Pt1 S1 175.40(11) . . ?
C13 Pt1 Cl1 170.84(14) . . ?
N1 Pt1 Cl1 91.36(12) . . ?
S1 Pt1 Cl1 88.99(4) . . ?
O1 S1 C14 106.5(2) . . ?
O1 S1 C17 105.9(2) . . ?
C14 S1 C17 94.5(2) . . ?
O1 S1 Pt1 122.74(16) . . ?
C14 S1 Pt1 109.71(17) . . ?
C17 S1 Pt1 113.66(18) . . ?
C1 N1 Pt1 117.9(4) . . ?
C1 N1 H1 121.1 . . ?
Pt1 N1 H1 121.1 . . ?
N1 C1 C8 114.1(4) . . ?
N1 C1 C2 120.6(4) . . ?
C8 C1 C2 125.3(4) . . ?
C7 C2 C3 118.4(5) . . ?
C7 C2 C1 120.4(4) . . ?
C3 C2 C1 121.1(5) . . ?
C4 C3 C2 120.9(5) . . ?
C4 C3 H3 119.5 . . ?
C2 C3 H3 119.5 . . ?
C3 C4 C5 120.0(4) . . ?
C3 C4 H4 120.0 . . ?
C5 C4 H4 120.0 . . ?
C4 C5 C6 119.5(5) . . ?
C4 C5 H5 120.3 . . ?
C6 C5 H5 120.3 . . ?
C7 C6 C5 119.9(5) . . ?
C7 C6 H6 120.0 . . ?
C5 C6 H6 120.0 . . ?
C6 C7 C2 121.2(4) . . ?
C6 C7 H7 119.4 . . ?
C2 C7 H7 119.4 . . ?
C9 C8 C13 121.2(5) . . ?
C9 C8 C1 123.7(4) . . ?
C13 C8 C1 115.0(4) . . ?
C8 C9 C10 119.8(5) . . ?
C8 C9 H9 120.1 . . ?
C10 C9 H9 120.1 . . ?
C11 C10 C9 119.5(4) . . ?
C11 C10 H10 120.3 . . ?
C9 C10 H10 120.3 . . ?
C10 C11 C12 121.6(5) . . ?
C10 C11 H11 119.2 . . ?
C12 C11 H11 119.2 . . ?
C13 C12 C11 120.0(5) . . ?
C13 C12 H12 120.0 . . ?
C11 C12 H12 120.0 . . ?
C12 C13 C8 118.0(4) . . ?
C12 C13 Pt1 128.9(4) . . ?
C8 C13 Pt1 113.0(3) . . ?
C15 C14 S1 104.4(3) . . ?
C15 C14 H14A 110.9 . . ?
S1 C14 H14A 110.9 . . ?
C15 C14 H14B 110.9 . . ?
S1 C14 H14B 110.9 . . ?
H14A C14 H14B 108.9 . . ?
C14 C15 C16 105.6(4) . . ?
C14 C15 H15A 110.6 . . ?
C16 C15 H15A 110.6 . . ?
C14 C15 H15B 110.6 . . ?
C16 C15 H15B 110.6 . . ?
H15A C15 H15B 108.8 . . ?
C15 C16 C17 107.4(4) . . ?
C15 C16 H16A 110.2 . . ?
C17 C16 H16A 110.2 . . ?
C15 C16 H16B 110.2 . . ?
C17 C16 H16B 110.2 . . ?
H16A C16 H16B 108.5 . . ?
C16 C17 S1 106.5(3) . . ?
C16 C17 H17A 110.4 . . ?
S1 C17 H17A 110.4 . . ?
C16 C17 H17B 110.4 . . ?
S1 C17 H17B 110.4 . . ?
H17A C17 H17B 108.6 . . ?
C13B Pt1B N1B 79.38(18) . . ?
C13B Pt1B S1B 100.89(14) . . ?
N1B Pt1B S1B 175.73(12) . . ?
C13B Pt1B Cl1B 169.61(14) . . ?
N1B Pt1B Cl1B 90.23(12) . . ?
S1B Pt1B Cl1B 89.45(4) . . ?
O1B S1B C14B 108.7(2) . . ?
O1B S1B C17B 107.2(2) . . ?
C14B S1B C17B 93.9(2) . . ?
O1B S1B Pt1B 122.33(15) . . ?
C14B S1B Pt1B 108.83(19) . . ?
C17B S1B Pt1B 112.20(17) . . ?
C1B N1B Pt1B 118.3(3) . . ?
C1B N1B H1B 120.9 . . ?
Pt1B N1B H1B 120.9 . . ?
N1B C1B C8B 114.4(4) . . ?
N1B C1B C2B 120.4(4) . . ?
C8B C1B C2B 125.2(4) . . ?
C3B C2B C7B 119.4(5) . . ?
C3B C2B C1B 121.0(4) . . ?
C7B C2B C1B 119.3(4) . . ?
C2B C3B C4B 120.3(5) . . ?
C2B C3B H3B 119.8 . . ?
C4B C3B H3B 119.8 . . ?
C3B C4B C5B 119.4(5) . . ?
C3B C4B H4B 120.3 . . ?
C5B C4B H4B 120.3 . . ?
C6B C5B C4B 120.3(5) . . ?
C6B C5B H5B 119.9 . . ?
C4B C5B H5B 119.9 . . ?
C7B C6B C5B 119.8(5) . . ?
C7B C6B H6B 120.1 . . ?
C5B C6B H6B 120.1 . . ?
C6B C7B C2B 120.7(5) . . ?
C6B C7B H7B 119.7 . . ?
C2B C7B H7B 119.7 . . ?
C13B C8B C9B 121.8(4) . . ?
C13B C8B C1B 114.4(4) . . ?
C9B C8B C1B 123.7(4) . . ?
C10B C9B C8B 119.8(5) . . ?
C10B C9B H9B 120.1 . . ?
C8B C9B H9B 120.1 . . ?
C9B C10B C11B 118.8(5) . . ?
C9B C10B H10B 120.6 . . ?
C11B C10B H10B 120.6 . . ?
C10B C11B C12B 121.6(4) . . ?
C10B C11B H11B 119.2 . . ?
C12B C11B H11B 119.2 . . ?
C13B C12B C11B 120.4(5) . . ?
C13B C12B H12B 119.8 . . ?
C11B C12B H12B 119.8 . . ?
C12B C13B C8B 117.5(4) . . ?
C12B C13B Pt1B 129.4(4) . . ?
C8B C13B Pt1B 113.0(3) . . ?
C15B C14B S1B 103.4(4) . . ?
C15B C14B H14C 111.1 . . ?
S1B C14B H14C 111.1 . . ?
C15B C14B H14D 111.1 . . ?
S1B C14B H14D 111.1 . . ?
H14C C14B H14D 109.0 . . ?
C16B C15B C14B 104.8(4) . . ?
C16B C15B H15C 110.8 . . ?
C14B C15B H15C 110.8 . . ?
C16B C15B H15D 110.8 . . ?
C14B C15B H15D 110.8 . . ?
H15C C15B H15D 108.9 . . ?
C15B C16B C17B 106.6(4) . . ?
C15B C16B H16C 110.4 . . ?
C17B C16B H16C 110.4 . . ?
C15B C16B H16D 110.4 . . ?
C17B C16B H16D 110.4 . . ?
H16C C16B H16D 108.6 . . ?
C16B C17B S1B 107.1(3) . . ?
C16B C17B H17C 110.3 . . ?
S1B C17B H17C 110.3 . . ?
C16B C17B H17D 110.3 . . ?
S1B C17B H17D 110.3 . . ?
H17C C17B H17D 108.5 . . ?
C13C Pt1C N1C 80.45(18) . . ?
C13C Pt1C S1C 100.68(15) . . ?
N1C Pt1C S1C 178.30(12) . . ?
C13C Pt1C Cl1C 170.24(15) . . ?
N1C Pt1C Cl1C 89.79(12) . . ?
S1C Pt1C Cl1C 89.08(4) . . ?
O1C S1C C17C 109.5(2) . . ?
O1C S1C C14C 106.7(2) . . ?
C17C S1C C14C 94.2(2) . . ?
O1C S1C Pt1C 121.88(15) . . ?
C17C S1C Pt1C 110.16(19) . . ?
C14C S1C Pt1C 110.83(16) . . ?
C1C N1C Pt1C 117.5(3) . . ?
C1C N1C H1C 121.2 . . ?
Pt1C N1C H1C 121.2 . . ?
N1C C1C C8C 114.0(4) . . ?
N1C C1C C2C 120.1(5) . . ?
C8C C1C C2C 125.9(4) . . ?
C7C C2C C3C 119.6(5) . . ?
C7C C2C C1C 121.0(4) . . ?
C3C C2C C1C 119.2(4) . . ?
C4C C3C C2C 119.7(5) . . ?
C4C C3C H3C 120.2 . . ?
C2C C3C H3C 120.2 . . ?
C3C C4C C5C 120.9(5) . . ?
C3C C4C H4C 119.6 . . ?
C5C C4C H4C 119.6 . . ?
C4C C5C C6C 119.5(5) . . ?
C4C C5C H5C 120.3 . . ?
C6C C5C H5C 120.3 . . ?
C7C C6C C5C 120.7(5) . . ?
C7C C6C H6C 119.6 . . ?
C5C C6C H6C 119.6 . . ?
C6C C7C C2C 119.6(5) . . ?
C6C C7C H7C 120.2 . . ?
C2C C7C H7C 120.2 . . ?
C9C C8C C13C 121.4(4) . . ?
C9C C8C C1C 123.5(5) . . ?
C13C C8C C1C 115.0(4) . . ?
C10C C9C C8C 119.6(5) . . ?
C10C C9C H9C 120.2 . . ?
C8C C9C H9C 120.2 . . ?
C9C C10C C11C 120.2(5) . . ?
C9C C10C H10C 119.9 . . ?
C11C C10C H10C 119.9 . . ?
C10C C11C C12C 120.9(4) . . ?
C10C C11C H11C 119.5 . . ?
C12C C11C H11C 119.5 . . ?
C13C C12C C11C 121.0(5) . . ?
C13C C12C H12C 119.5 . . ?
C11C C12C H12C 119.5 . . ?
C12C C13C C8C 116.8(4) . . ?
C12C C13C Pt1C 130.5(4) . . ?
C8C C13C Pt1C 112.6(3) . . ?
C15C C14C S1C 106.8(3) . . ?
C15C C14C H14E 110.4 . . ?
S1C C14C H14E 110.4 . . ?
C15C C14C H14F 110.4 . . ?
S1C C14C H14F 110.4 . . ?
H14E C14C H14F 108.6 . . ?
C16C C15C C14C 106.5(4) . . ?
C16C C15C H15E 110.4 . . ?
C14C C15C H15E 110.4 . . ?
C16C C15C H15F 110.4 . . ?
C14C C15C H15F 110.4 . . ?
H15E C15C H15F 108.6 . . ?
C15C C16C C17C 104.2(4) . . ?
C15C C16C H16E 110.9 . . ?
C17C C16C H16E 110.9 . . ?
C15C C16C H16F 110.9 . . ?
C17C C16C H16F 110.9 . . ?
H16E C16C H16F 108.9 . . ?
C16C C17C S1C 104.6(4) . . ?
C16C C17C H17E 110.8 . . ?
S1C C17C H17E 110.8 . . ?
C16C C17C H17F 110.8 . . ?
S1C C17C H17F 110.8 . . ?
H17E C17C H17F 108.9 . . ?
C13D Pt1D N1D 79.21(18) . . ?
C13D Pt1D S1D 100.38(15) . . ?
N1D Pt1D S1D 174.38(12) . . ?
C13D Pt1D Cl1D 170.48(14) . . ?
N1D Pt1D Cl1D 92.15(12) . . ?
S1D Pt1D Cl1D 88.61(4) . . ?
O1D S1D C17D 107.3(2) . . ?
O1D S1D C14D 106.2(3) . . ?
C17D S1D C14D 92.8(3) . . ?
O1D S1D Pt1D 122.07(15) . . ?
C17D S1D Pt1D 114.22(19) . . ?
C14D S1D Pt1D 110.1(2) . . ?
C1D N1D Pt1D 118.3(3) . . ?
C1D N1D H1D 120.8 . . ?
Pt1D N1D H1D 120.8 . . ?
N1D C1D C8D 114.1(4) . . ?
N1D C1D C2D 122.0(5) . . ?
C8D C1D C2D 123.7(4) . . ?
C7D C2D C3D 119.7(5) . . ?
C7D C2D C1D 121.1(4) . . ?
C3D C2D C1D 119.2(5) . . ?
C4D C3D C2D 119.1(5) . . ?
C4D C3D H3D 120.4 . . ?
C2D C3D H3D 120.4 . . ?
C3D C4D C5D 120.6(5) . . ?
C3D C4D H4D 119.7 . . ?
C5D C4D H4D 119.7 . . ?
C4D C5D C6D 120.6(5) . . ?
C4D C5D H5D 119.7 . . ?
C6D C5D H5D 119.7 . . ?
C5D C6D C7D 119.5(5) . . ?
C5D C6D H6D 120.2 . . ?
C7D C6D H6D 120.2 . . ?
C2D C7D C6D 120.4(4) . . ?
C2D C7D H7D 119.8 . . ?
C6D C7D H7D 119.8 . . ?
C9D C8D C13D 121.1(4) . . ?
C9D C8D C1D 124.3(4) . . ?
C13D C8D C1D 114.3(4) . . ?
C10D C9D C8D 120.3(5) . . ?
C10D C9D H9D 119.9 . . ?
C8D C9D H9D 119.9 . . ?
C9D C10D C11D 119.1(4) . . ?
C9D C10D H10D 120.4 . . ?
C11D C10D H10D 120.4 . . ?
C10D C11D C12D 121.5(5) . . ?
C10D C11D H11D 119.3 . . ?
C12D C11D H11D 119.3 . . ?
C13D C12D C11D 120.7(5) . . ?
C13D C12D H12D 119.7 . . ?
C11D C12D H12D 119.7 . . ?
C12D C13D C8D 117.4(4) . . ?
C12D C13D Pt1D 128.8(4) . . ?
C8D C13D Pt1D 113.6(4) . . ?
C15D C14D C15F 35.8(6) . . ?
C15D C14D S1D 109.5(6) . . ?
C15F C14D S1D 101.1(5) . . ?
C15D C14D H14G 109.8 . . ?
C15F C14D H14G 81.1 . . ?
S1D C14D H14G 109.8 . . ?
C15D C14D H14H 109.8 . . ?
C15F C14D H14H 141.5 . . ?
S1D C14D H14H 109.8 . . ?
H14G C14D H14H 108.2 . . ?
C14D C15D C16D 95.2(8) . . ?
C14D C15D H15G 112.7 . . ?
C16D C15D H15G 112.7 . . ?
C14D C15D H15H 112.7 . . ?
C16D C15D H15H 112.7 . . ?
H15G C15D H15H 110.2 . . ?
C15D C16D C17D 114.2(8) . . ?
C15D C16D H16G 108.7 . . ?
C17D C16D H16G 108.7 . . ?
C15D C16D H16H 108.7 . . ?
C17D C16D H16H 108.7 . . ?
H16G C16D H16H 107.6 . . ?
C16F C17D C16D 29.5(5) . . ?
C16F C17D S1D 112.2(5) . . ?
C16D C17D S1D 101.7(5) . . ?
C16F C17D H17G 82.0 . . ?
C16D C17D H17G 111.4 . . ?
S1D C17D H17G 111.4 . . ?
C16F C17D H17H 126.2 . . ?
C16D C17D H17H 111.4 . . ?
S1D C17D H17H 111.4 . . ?
H17G C17D H17H 109.3 . . ?
C16F C15F C14D 111.1(7) . . ?
C16F C15F H15I 109.4 . . ?
C14D C15F H15I 109.4 . . ?
C16F C15F H15J 109.4 . . ?
C14D C15F H15J 109.4 . . ?
H15I C15F H15J 108.0 . . ?
C17D C16F C15F 95.1(7) . . ?
C17D C16F H16I 112.7 . . ?
C15F C16F H16I 112.7 . . ?
C17D C16F H16J 112.7 . . ?
C15F C16F H16J 112.7 . . ?
H16I C16F H16J 110.2 . . ?

loop_
_geom_bond_atom_site_label_1
_geom_bond_atom_site_label_2
_geom_bond_distance
_geom_bond_site_symmetry_2
_geom_bond_publ_flag
Pt1 C13 2.016(4) . ?
Pt1 N1 2.019(4) . ?
Pt1 S1 2.2063(13) . ?
Pt1 Cl1 2.3925(11) . ?
S1 O1 1.479(4) . ?
S1 C14 1.785(5) . ?
S1 C17 1.820(5) . ?
N1 C1 1.300(6) . ?
N1 H1 0.8800 . ?
C1 C8 1.455(7) . ?
C1 C2 1.471(7) . ?
C2 C7 1.397(7) . ?
C2 C3 1.401(6) . ?
C3 C4 1.386(7) . ?
C3 H3 0.9500 . ?
C4 C5 1.398(8) . ?
C4 H4 0.9500 . ?
C5 C6 1.401(7) . ?
C5 H5 0.9500 . ?
C6 C7 1.381(7) . ?
C6 H6 0.9500 . ?
C7 H7 0.9500 . ?
C8 C9 1.390(6) . ?
C8 C13 1.414(6) . ?
C9 C10 1.397(7) . ?
C9 H9 0.9500 . ?
C10 C11 1.364(7) . ?
C10 H10 0.9500 . ?
C11 C12 1.404(7) . ?
C11 H11 0.9500 . ?
C12 C13 1.393(7) . ?
C12 H12 0.9500 . ?
C14 C15 1.508(7) . ?
C14 H14A 0.9900 . ?
C14 H14B 0.9900 . ?
C15 C16 1.533(7) . ?
C15 H15A 0.9900 . ?
C15 H15B 0.9900 . ?
C16 C17 1.547(7) . ?
C16 H16A 0.9900 . ?
C16 H16B 0.9900 . ?
C17 H17A 0.9900 . ?
C17 H17B 0.9900 . ?
Pt1B C13B 2.010(4) . ?
Pt1B N1B 2.016(4) . ?
Pt1B S1B 2.2054(12) . ?
Pt1B Cl1B 2.3864(11) . ?
S1B O1B 1.473(3) . ?
S1B C14B 1.808(5) . ?
S1B C17B 1.821(5) . ?
N1B C1B 1.270(6) . ?
N1B H1B 0.8800 . ?
C1B C8B 1.462(6) . ?
C1B C2B 1.488(7) . ?
C2B C3B 1.368(7) . ?
C2B C7B 1.406(7) . ?
C3B C4B 1.388(8) . ?
C3B H3B 0.9500 . ?
C4B C5B 1.399(8) . ?
C4B H4B 0.9500 . ?
C5B C6B 1.377(8) . ?
C5B H5B 0.9500 . ?
C6B C7B 1.365(7) . ?
C6B H6B 0.9500 . ?
C7B H7B 0.9500 . ?
C8B C13B 1.407(7) . ?
C8B C9B 1.412(6) . ?
C9B C10B 1.382(7) . ?
C9B H9B 0.9500 . ?
C10B C11B 1.398(7) . ?
C10B H10B 0.9500 . ?
C11B C12B 1.399(7) . ?
C11B H11B 0.9500 . ?
C12B C13B 1.398(6) . ?
C12B H12B 0.9500 . ?
C14B C15B 1.536(7) . ?
C14B H14C 0.9900 . ?
C14B H14D 0.9900 . ?
C15B C16B 1.519(7) . ?
C15B H15C 0.9900 . ?
C15B H15D 0.9900 . ?
C16B C17B 1.538(7) . ?
C16B H16C 0.9900 . ?
C16B H16D 0.9900 . ?
C17B H17C 0.9900 . ?
C17B H17D 0.9900 . ?
Pt1C C13C 2.005(4) . ?
Pt1C N1C 2.013(4) . ?
Pt1C S1C 2.2215(12) . ?
Pt1C Cl1C 2.3808(11) . ?
S1C O1C 1.473(3) . ?
S1C C17C 1.804(5) . ?
S1C C14C 1.823(5) . ?
N1C C1C 1.309(6) . ?
N1C H1C 0.8800 . ?
C1C C8C 1.454(7) . ?
C1C C2C 1.466(7) . ?
C2C C7C 1.400(6) . ?
C2C C3C 1.402(7) . ?
C3C C4C 1.379(7) . ?
C3C H3C 0.9500 . ?
C4C C5C 1.384(7) . ?
C4C H4C 0.9500 . ?
C5C C6C 1.390(8) . ?
C5C H5C 0.9500 . ?
C6C C7C 1.382(7) . ?
C6C H6C 0.9500 . ?
C7C H7C 0.9500 . ?
C8C C9C 1.406(7) . ?
C8C C13C 1.427(7) . ?
C9C C10C 1.372(7) . ?
C9C H9C 0.9500 . ?
C10C C11C 1.375(7) . ?
C10C H10C 0.9500 . ?
C11C C12C 1.405(6) . ?
C11C H11C 0.9500 . ?
C12C C13C 1.391(7) . ?
C12C H12C 0.9500 . ?
C14C C15C 1.541(6) . ?
C14C H14E 0.9900 . ?
C14C H14F 0.9900 . ?
C15C C16C 1.535(7) . ?
C15C H15E 0.9900 . ?
C15C H15F 0.9900 . ?
C16C C17C 1.536(7) . ?
C16C H16E 0.9900 . ?
C16C H16F 0.9900 . ?
C17C H17E 0.9900 . ?
C17C H17F 0.9900 . ?
Pt1D C13D 2.001(5) . ?
Pt1D N1D 2.021(4) . ?
Pt1D S1D 2.2133(13) . ?
Pt1D Cl1D 2.3971(12) . ?
S1D O1D 1.472(4) . ?
S1D C17D 1.800(5) . ?
S1D C14D 1.834(6) . ?
N1D C1D 1.284(6) . ?
N1D H1D 0.8800 . ?
C1D C8D 1.453(7) . ?
C1D C2D 1.497(7) . ?
C2D C7D 1.369(7) . ?
C2D C3D 1.425(7) . ?
C3D C4D 1.369(8) . ?
C3D H3D 0.9500 . ?
C4D C5D 1.376(8) . ?
C4D H4D 0.9500 . ?
C5D C6D 1.383(7) . ?
C5D H5D 0.9500 . ?
C6D C7D 1.390(7) . ?
C6D H6D 0.9500 . ?
C7D H7D 0.9500 . ?
C8D C9D 1.409(7) . ?
C8D C13D 1.418(7) . ?
C9D C10D 1.370(7) . ?
C9D H9D 0.9500 . ?
C10D C11D 1.390(7) . ?
C10D H10D 0.9500 . ?
C11D C12D 1.396(7) . ?
C11D H11D 0.9500 . ?
C12D C13D 1.392(7) . ?
C12D H12D 0.9500 . ?
C14D C15D 1.455(12) . ?
C14D C15F 1.649(11) . ?
C14D H14G 0.9900 . ?
C14D H14H 0.9900 . ?
C15D C16D 1.572(13) . ?
C15D H15G 0.9900 . ?
C15D H15H 0.9900 . ?
C16D C17D 1.580(12) . ?
C16D H16G 0.9900 . ?
C16D H16H 0.9900 . ?
C17D C16F 1.466(11) . ?
C17D H17G 0.9900 . ?
C17D H17H 0.9900 . ?
C15F C16F 1.578(12) . ?
C15F H15I 0.9900 . ?
C15F H15J 0.9900 . ?
C16F H16I 0.9900 . ?
C16F H16J 0.9900 . ?

loop_
_geom_hbond_atom_site_label_D
_geom_hbond_atom_site_label_H
_geom_hbond_atom_site_label_A
_geom_hbond_distance_DH
_geom_hbond_distance_HA
_geom_hbond_distance_DA
_geom_hbond_angle_DHA
_geom_hbond_site_symmetry_A
N1 H1 Cl1B 0.88 2.49 3.366(4) 176.0 .
N1B H1B Cl1 0.88 2.55 3.426(4) 172.9 .
N1C H1C Cl1D 0.88 2.54 3.416(4) 175.7 .
N1D H1D Cl1C 0.88 2.38 3.262(4) 175.4 .
